data_7027570
loop_
_publ_author_name
'Koch, Klaus R.'
'Bourne, Susan A.'
'Coetzee, Anita'
'Miller, J\"orn'

_publ_section_title
;
 Self-assembly of 2&#x2236;2 and 3&#x2236;3 metallamacrocyclic complexes
 of platinum(II) with symmetrical, bipodal
 N&#x2032;,N&#x2032;,N&#x200A;&#x2034;N&#x200A;&#x2034;-tetraalkyl-N,N&#x200A;&#x2033;-phenylenedicarbonylbis(thiourea)
;
_journal_issue 18
_journal_name_full 'Journal of the Chemical Society, Dalton Transactions'
_journal_page_first 3157
_journal_paper_doi 10.1039/a904181h
_journal_year 1999
_chemical_formula_moiety 'C18 H24 N4 O2 Pt1 S2'
_chemical_formula_sum 'C18 H24 N4 O2 Pt S2'
_chemical_formula_weight 587.62
_chemical_melting_point_gt 593.15
_chemical_name_systematic
; 
cis-bis-(3,3,3',3'-tetraethyl-1,1'-isophthaloyl-bis(thiourea))platinum(II)
;
_space_group_IT_number 2
_symmetry_cell_setting triclinic
_symmetry_space_group_name_Hall '-P 1'
_symmetry_space_group_name_H-M 'P -1'
_atom_sites_solution_hydrogens geom
_atom_sites_solution_primary direct
_atom_sites_solution_secondary difmap
_cell_angle_alpha 80.512(2)
_cell_angle_beta 82.187(3)
_cell_angle_gamma 84.719(2)
_cell_formula_units_Z 2
_cell_length_a 8.3986(2)
_cell_length_b 9.7283(3)
_cell_length_c 13.0248(4)
_cell_measurement_reflns_used 4227
_cell_measurement_temperature 293(2)
_cell_measurement_theta_max 26.35
_cell_measurement_theta_min 2.13
_cell_volume 1037.23(5)
_computing_cell_refinement 'DENZO '
_computing_data_collection 'Collect (Nonius, 1998)'
_computing_data_reduction SCALEPACK
_computing_structure_refinement 'SHELXL-97 (Sheldrick, 1997)'
_computing_structure_solution 'SHELXS-97 (Sheldrick, 1990)'
_diffrn_ambient_temperature 293(2)
_diffrn_measured_fraction_theta_full 0.994
_diffrn_measured_fraction_theta_max 0.994
_diffrn_measurement_device_type 'Nonius Kappa CCD'
_diffrn_measurement_method '\f and \w scans'
_diffrn_radiation_monochromator graphite
_diffrn_radiation_source 'fine-focus sealed tube'
_diffrn_radiation_type MoK\a
_diffrn_radiation_wavelength 0.71070
_diffrn_reflns_av_R_equivalents 0.0170
_diffrn_reflns_av_sigmaI/netI 0.0378
_diffrn_reflns_limit_h_max 10
_diffrn_reflns_limit_h_min -10
_diffrn_reflns_limit_k_max 12
_diffrn_reflns_limit_k_min -12
_diffrn_reflns_limit_l_max 16
_diffrn_reflns_limit_l_min -16
_diffrn_reflns_number 7930
_diffrn_reflns_theta_full 26.35
_diffrn_reflns_theta_max 26.35
_diffrn_reflns_theta_min 2.13
_exptl_absorpt_coefficient_mu 6.986
_exptl_absorpt_correction_T_max 0.5418
_exptl_absorpt_correction_T_min 0.3355
_exptl_absorpt_correction_type empirical
_exptl_absorpt_process_details 'Scalepack (Nonius)'
_exptl_crystal_colour yellow
_exptl_crystal_density_diffrn 1.881
_exptl_crystal_density_meas ?
_exptl_crystal_density_method 'not measured'
_exptl_crystal_description needle
_exptl_crystal_F_000 572
_exptl_crystal_size_max 0.20
_exptl_crystal_size_mid 0.10
_exptl_crystal_size_min 0.10
_refine_diff_density_max 0.717
_refine_diff_density_min -0.750
_refine_diff_density_rms 0.091
_refine_ls_extinction_method none
_refine_ls_goodness_of_fit_ref 1.003
_refine_ls_hydrogen_treatment mixed
_refine_ls_matrix_type full
_refine_ls_number_parameters 244
_refine_ls_number_reflns 4227
_refine_ls_number_restraints 0
_refine_ls_restrained_S_all 1.003
_refine_ls_R_factor_all 0.0222
_refine_ls_R_factor_gt 0.0197
_refine_ls_shift/su_max 0.018
_refine_ls_shift/su_mean 0.002
_refine_ls_structure_factor_coef Fsqd
_refine_ls_weighting_details 'calc w=1/[\s^2^(Fo^2^)+(0.0090P)^2^+0.8876P] where P=(Fo^2^+2Fc^2^)/3'
_refine_ls_weighting_scheme calc
_refine_ls_wR_factor_gt 0.0494
_refine_ls_wR_factor_ref 0.0512
_reflns_number_gt 3966
_reflns_number_total 4227
_reflns_threshold_expression >2sigma(I)
_cod_data_source_file 904181Hsup1.cif
_cod_data_source_block 1
_cod_depositor_comments
;
The following automatic conversions were performed:

'_chemical_melting_point' tag was changed to
'_chemical_melting_point_gt' since the value was specified 'more
than' ('>') a certain temperature. The value '>320\%C' was changed to
'593.15' - it was converted from degrees Celsius(C) to Kelvins(K).

Automatic conversion script
Id: cif_fix_values 1891 2012-01-12 08:04:46Z andrius 

The following automatic conversions were performed:

'_exptl_crystal_density_meas' value 'not measured' was changed to '?'
- the value is perceived as not measured.

Automatic conversion script
Id: cif_fix_values 3008 2015-01-20 13:52:24Z robertas 
;
_cod_original_cell_volume 1037.24(5)
_cod_original_formula_sum 'C18 H24 N4 O2 Pt1 S2'
_cod_database_code 7027570

loop_
_symmetry_equiv_pos_as_xyz
'x, y, z'
'-x, -y, -z'

loop_
_atom_site_label
_atom_site_type_symbol
_atom_site_fract_x
_atom_site_fract_y
_atom_site_fract_z
_atom_site_U_iso_or_equiv
_atom_site_adp_type
_atom_site_occupancy
_atom_site_symmetry_multiplicity
_atom_site_calc_flag
_atom_site_refinement_flags
Pt1 Pt 0.298953(13) 0.244123(12) -0.183399(8) 0.03398(6) Uani 1 1 d .
O2 O 0.2695(3) 0.1493(3) -0.03128(17) 0.0390(5) Uani 1 1 d .
C3 C 0.3722(4) 0.1360(3) 0.0338(2) 0.0334(6) Uani 1 1 d .
N4 N 0.5172(3) 0.1810(3) 0.0240(2) 0.0376(6) Uani 1 1 d .
C5 C 0.5877(4) 0.2716(3) -0.0548(2) 0.0356(7) Uani 1 1 d .
N5 N 0.7396(3) 0.2955(3) -0.0467(2) 0.0411(6) Uani 1 1 d .
C51 C 0.8299(4) 0.3989(4) -0.1220(3) 0.0451(8) Uani 1 1 d .
H51A H 0.8083 0.3917 -0.1922 0.054 Uiso 1 1 calc R
H51B H 0.9442 0.3759 -0.1189 0.054 Uiso 1 1 calc R
C52 C 0.7900(6) 0.5484(4) -0.1034(4) 0.0653(11) Uani 1 1 d .
H52A H 0.6781 0.5738 -0.1095 0.078 Uiso 1 1 calc R
H52B H 0.8549 0.6093 -0.1545 0.078 Uiso 1 1 calc R
H52C H 0.8119 0.5570 -0.0343 0.078 Uiso 1 1 calc R
C53 C 0.8227(4) 0.2187(4) 0.0413(3) 0.0506(9) Uani 1 1 d .
H53A H 0.9378 0.2118 0.0192 0.061 Uiso 1 1 calc R
H53B H 0.7873 0.1246 0.0586 0.061 Uiso 1 1 calc R
C54 C 0.7907(6) 0.2879(6) 0.1368(4) 0.0744(13) Uani 1 1 d .
H54A H 0.8312 0.3792 0.1212 0.089 Uiso 1 1 calc R
H54B H 0.8436 0.2328 0.1922 0.089 Uiso 1 1 calc R
H54C H 0.6768 0.2964 0.1584 0.089 Uiso 1 1 calc R
S6 S 0.50363(11) 0.36373(10) -0.16189(7) 0.0486(2) Uani 1 1 d .
S7 S 0.33580(12) 0.34053(12) -0.35129(7) 0.0523(2) Uani 1 1 d .
C8 C 0.1976(4) 0.2801(4) -0.4152(3) 0.0437(8) Uani 1 1 d .
N8 N 0.2172(4) 0.3121(4) -0.5192(2) 0.0592(9) Uani 1 1 d .
C81 C 0.1114(6) 0.2569(5) -0.5849(3) 0.0657(11) Uani 1 1 d .
H81A H 0.1708 0.2439 -0.6523 0.079 Uiso 1 1 calc R
H81B H 0.0740 0.1677 -0.5499 0.079 Uiso 1 1 calc R
C82 C -0.0258(7) 0.3601(7) -0.5994(5) 0.0878(16) Uani 1 1 d .
H82A H -0.0923 0.3622 -0.5336 0.105 Uiso 1 1 calc R
H82B H -0.0879 0.3348 -0.6492 0.105 Uiso 1 1 calc R
H82C H 0.0130 0.4508 -0.6249 0.105 Uiso 1 1 calc R
C83 C 0.3461(5) 0.3958(5) -0.5787(3) 0.0624(11) Uani 1 1 d .
H83A H 0.3695 0.4644 -0.5376 0.075 Uiso 1 1 calc R
H83B H 0.3093 0.4456 -0.6430 0.075 Uiso 1 1 calc R
C84 C 0.4983(7) 0.3063(6) -0.6053(4) 0.0871(17) Uani 1 1 d .
H84A H 0.5352 0.2570 -0.5418 0.105 Uiso 1 1 calc R
H84B H 0.5799 0.3648 -0.6429 0.105 Uiso 1 1 calc R
H84C H 0.4765 0.2405 -0.6480 0.105 Uiso 1 1 calc R
N9 N 0.0699(4) 0.2069(3) -0.3742(2) 0.0482(7) Uani 1 1 d .
C10 C 0.0330(4) 0.1479(3) -0.2772(2) 0.0374(7) Uani 1 1 d .
O11 O 0.1082(3) 0.1368(3) -0.19762(17) 0.0420(5) Uani 1 1 d .
C31 C 0.3190(4) 0.0561(3) 0.1386(2) 0.0327(6) Uani 1 1 d .
C32 C 0.1717(4) -0.0044(3) 0.1588(2) 0.0341(6) Uani 1 1 d .
H32 H 0.1051 0.0058 0.1061 0.041 Uiso 1 1 calc R
C33 C 0.1230(4) -0.0796(3) 0.2564(2) 0.0354(6) Uani 1 1 d .
C34 C 0.2246(4) -0.0944(4) 0.3350(3) 0.0422(7) Uani 1 1 d .
H34 H 0.1933 -0.1445 0.4008 0.051 Uiso 1 1 calc R
C35 C 0.3702(4) -0.0351(4) 0.3154(3) 0.0449(8) Uani 1 1 d .
H35 H 0.4362 -0.0447 0.3684 0.054 Uiso 1 1 calc R
C36 C 0.4196(4) 0.0384(4) 0.2179(3) 0.0396(7) Uani 1 1 d .
H36 H 0.5195 0.0762 0.2050 0.047 Uiso 1 1 calc R

loop_
_atom_site_aniso_label
_atom_site_aniso_U_11
_atom_site_aniso_U_22
_atom_site_aniso_U_33
_atom_site_aniso_U_23
_atom_site_aniso_U_13
_atom_site_aniso_U_12
Pt1 0.03080(8) 0.03987(8) 0.03010(8) 0.00339(5) -0.00404(5) -0.01182(5)
O2 0.0341(11) 0.0532(13) 0.0291(11) 0.0052(10) -0.0062(9) -0.0177(10)
C3 0.0319(15) 0.0340(15) 0.0337(15) -0.0022(12) -0.0031(12) -0.0055(12)
N4 0.0334(13) 0.0433(15) 0.0354(14) 0.0021(11) -0.0039(11) -0.0137(11)
C5 0.0332(16) 0.0386(16) 0.0350(16) -0.0017(13) -0.0035(12) -0.0106(13)
N5 0.0344(14) 0.0495(16) 0.0386(14) 0.0015(12) -0.0030(11) -0.0157(12)
C51 0.0365(17) 0.054(2) 0.0428(18) 0.0010(16) 0.0003(14) -0.0175(15)
C52 0.069(3) 0.056(2) 0.072(3) -0.008(2) -0.002(2) -0.025(2)
C53 0.0344(17) 0.063(2) 0.054(2) -0.0005(18) -0.0082(15) -0.0101(16)
C54 0.081(3) 0.090(3) 0.058(3) -0.006(2) -0.020(2) -0.027(3)
S6 0.0461(5) 0.0532(5) 0.0459(5) 0.0147(4) -0.0160(4) -0.0265(4)
S7 0.0525(5) 0.0696(6) 0.0340(4) 0.0149(4) -0.0102(4) -0.0340(5)
C8 0.0408(18) 0.056(2) 0.0342(16) 0.0044(15) -0.0067(14) -0.0177(15)
N8 0.063(2) 0.083(2) 0.0321(15) 0.0117(15) -0.0065(14) -0.0413(18)
C81 0.067(3) 0.085(3) 0.044(2) -0.003(2) -0.0023(19) -0.016(2)
C82 0.069(3) 0.116(5) 0.076(3) -0.008(3) -0.008(3) -0.005(3)
C83 0.067(3) 0.082(3) 0.0364(19) 0.0117(19) -0.0017(18) -0.041(2)
C84 0.091(4) 0.090(4) 0.079(3) -0.023(3) 0.030(3) -0.040(3)
N9 0.0503(17) 0.0642(19) 0.0291(14) 0.0103(13) -0.0061(12) -0.0293(15)
C10 0.0386(17) 0.0425(17) 0.0311(16) 0.0004(13) -0.0050(13) -0.0128(14)
O11 0.0367(12) 0.0568(14) 0.0320(11) 0.0087(10) -0.0084(9) -0.0224(10)
C31 0.0329(15) 0.0340(15) 0.0310(15) -0.0029(12) -0.0020(12) -0.0083(12)
C32 0.0340(15) 0.0393(16) 0.0287(14) 0.0005(12) -0.0055(12) -0.0080(12)
C33 0.0353(16) 0.0403(16) 0.0307(15) -0.0023(13) -0.0026(12) -0.0114(13)
C34 0.0454(18) 0.0514(19) 0.0307(16) 0.0026(14) -0.0088(14) -0.0174(15)
C35 0.0461(19) 0.057(2) 0.0342(17) 0.0005(15) -0.0152(14) -0.0157(16)
C36 0.0348(16) 0.0472(18) 0.0378(17) -0.0009(14) -0.0072(13) -0.0146(14)

loop_
_atom_type_symbol
_atom_type_description
_atom_type_scat_dispersion_real
_atom_type_scat_dispersion_imag
_atom_type_scat_source
C C 0.0033 0.0016 'International Tables Vol C Tables 4.2.6.8 and 6.1.1.4'
H H 0.0000 0.0000 'International Tables Vol C Tables 4.2.6.8 and 6.1.1.4'
Pt Pt -1.7033 8.3905 'International Tables Vol C Tables 4.2.6.8 and 6.1.1.4'
S S 0.1246 0.1234 'International Tables Vol C Tables 4.2.6.8 and 6.1.1.4'
O O 0.0106 0.0060 'International Tables Vol C Tables 4.2.6.8 and 6.1.1.4'
N N 0.0061 0.0033 'International Tables Vol C Tables 4.2.6.8 and 6.1.1.4'

loop_
_geom_angle_atom_site_label_1
_geom_angle_atom_site_label_2
_geom_angle_atom_site_label_3
_geom_angle
_geom_angle_site_symmetry_3
O2 Pt1 O11 84.27(9) .
O2 Pt1 S7 177.90(7) .
O11 Pt1 S7 95.34(7) .
O2 Pt1 S6 94.09(6) .
O11 Pt1 S6 177.81(7) .
S7 Pt1 S6 86.35(3) .
C3 O2 Pt1 126.7(2) .
O2 C3 N4 130.8(3) .
O2 C3 C31 114.5(3) .
N4 C3 C31 114.7(3) .
C3 N4 C5 127.9(3) .
N4 C5 N5 115.5(3) .
N4 C5 S6 127.8(2) .
N5 C5 S6 116.7(2) .
C5 N5 C51 122.4(3) .
C5 N5 C53 120.4(3) .
C51 N5 C53 117.2(3) .
N5 C51 C52 114.3(3) .
N5 C53 C54 112.5(3) .
C5 S6 Pt1 106.15(11) .
C8 S7 Pt1 108.12(12) .
N8 C8 N9 115.4(3) .
N8 C8 S7 115.9(3) .
N9 C8 S7 128.7(3) .
C8 N8 C83 123.7(3) .
C8 N8 C81 121.1(3) .
C83 N8 C81 115.1(3) .
C82 C81 N8 107.2(4) .
N8 C83 C84 112.0(4) .
C10 N9 C8 128.3(3) .
O11 C10 N9 131.1(3) .
O11 C10 C33 114.2(3) 2
N9 C10 C33 114.7(3) 2
C10 O11 Pt1 126.9(2) .
C32 C31 C36 119.1(3) .
C32 C31 C3 121.1(3) .
C36 C31 C3 119.8(3) .
C33 C32 C31 120.9(3) .
C32 C33 C34 119.0(3) .
C32 C33 C10 120.9(3) 2
C34 C33 C10 120.0(3) 2
C35 C34 C33 120.3(3) .
C34 C35 C36 120.7(3) .
C35 C36 C31 119.9(3) .

loop_
_geom_bond_atom_site_label_1
_geom_bond_atom_site_label_2
_geom_bond_distance
_geom_bond_site_symmetry_2
Pt1 O2 2.036(2) .
Pt1 O11 2.036(2) .
Pt1 S7 2.2250(9) .
Pt1 S6 2.2347(8) .
O2 C3 1.273(4) .
C3 N4 1.314(4) .
C3 C31 1.488(4) .
N4 C5 1.347(4) .
C5 N5 1.339(4) .
C5 S6 1.728(3) .
N5 C51 1.470(4) .
N5 C53 1.483(5) .
C51 C52 1.514(6) .
C53 C54 1.491(6) .
S7 C8 1.713(3) .
C8 N8 1.330(4) .
C8 N9 1.342(4) .
N8 C83 1.470(5) .
N8 C81 1.502(5) .
C81 C82 1.468(7) .
C83 C84 1.512(7) .
N9 C10 1.307(4) .
C10 O11 1.270(4) .
C10 C33 1.496(4) 2
C31 C32 1.393(4) .
C31 C36 1.401(4) .
C32 C33 1.388(4) .
C33 C34 1.401(4) .
C33 C10 1.496(4) 2
C34 C35 1.375(5) .
C35 C36 1.382(5) .

loop_
_geom_torsion_atom_site_label_1
_geom_torsion_atom_site_label_2
_geom_torsion_atom_site_label_3
_geom_torsion_atom_site_label_4
_geom_torsion
_geom_torsion_site_symmetry_1
_geom_torsion_site_symmetry_3
_geom_torsion_site_symmetry_4
O11 Pt1 O2 C3 162.3(3) . . .
S7 Pt1 O2 C3 82.7(17) . . .
S6 Pt1 O2 C3 -19.2(3) . . .
Pt1 O2 C3 N4 2.6(5) . . .
Pt1 O2 C3 C31 -177.5(2) . . .
O2 C3 N4 C5 10.3(6) . . .
C31 C3 N4 C5 -169.6(3) . . .
C3 N4 C5 N5 -177.6(3) . . .
C3 N4 C5 S6 4.5(5) . . .
N4 C5 N5 C51 -175.6(3) . . .
S6 C5 N5 C51 2.5(4) . . .
N4 C5 N5 C53 3.3(5) . . .
S6 C5 N5 C53 -178.6(3) . . .
C5 N5 C51 C52 79.9(4) . . .
C53 N5 C51 C52 -99.1(4) . . .
C5 N5 C53 C54 -86.5(4) . . .
C51 N5 C53 C54 92.5(4) . . .
N4 C5 S6 Pt1 -23.2(3) . . .
N5 C5 S6 Pt1 159.0(2) . . .
O2 Pt1 S6 C5 23.77(14) . . .
O11 Pt1 S6 C5 65.3(18) . . .
S7 Pt1 S6 C5 -154.17(13) . . .
O2 Pt1 S7 C8 77.7(16) . . .
O11 Pt1 S7 C8 -1.69(17) . . .
S6 Pt1 S7 C8 179.70(15) . . .
Pt1 S7 C8 N8 -171.0(3) . . .
Pt1 S7 C8 N9 10.5(4) . . .
N9 C8 N8 C83 177.8(4) . . .
S7 C8 N8 C83 -1.0(6) . . .
N9 C8 N8 C81 -5.6(6) . . .
S7 C8 N8 C81 175.6(3) . . .
C8 N8 C81 C82 91.3(5) . . .
C83 N8 C81 C82 -91.8(5) . . .
C8 N8 C83 C84 88.1(5) . . .
C81 N8 C83 C84 -88.7(5) . . .
N8 C8 N9 C10 171.1(4) . . .
S7 C8 N9 C10 -10.3(7) . . .
C8 N9 C10 O11 -4.0(7) . . .
C8 N9 C10 C33 177.2(4) . . 2
N9 C10 O11 Pt1 14.0(6) . . .
C33 C10 O11 Pt1 -167.1(2) 2 . .
O2 Pt1 O11 C10 173.4(3) . . .
S7 Pt1 O11 C10 -8.7(3) . . .
S6 Pt1 O11 C10 131.8(16) . . .
O2 C3 C31 C32 3.5(4) . . .
N4 C3 C31 C32 -176.6(3) . . .
O2 C3 C31 C36 -177.9(3) . . .
N4 C3 C31 C36 2.0(4) . . .
C36 C31 C32 C33 0.9(5) . . .
C3 C31 C32 C33 179.5(3) . . .
C31 C32 C33 C34 -0.1(5) . . .
C31 C32 C33 C10 -178.3(3) . . 2
C32 C33 C34 C35 0.0(5) . . .
C10 C33 C34 C35 178.2(3) 2 . .
C33 C34 C35 C36 -0.7(6) . . .
C34 C35 C36 C31 1.6(6) . . .
C32 C31 C36 C35 -1.7(5) . . .
C3 C31 C36 C35 179.7(3) . . .
O2 O11 O2 O11 0.0 . 2 2
